data_4131861
loop_
_publ_author_name
'Yan, Yong'
'O'Connor, Alice E'
'Kanthasamy, Gopikkaa'
'Atkinson, George'
'Allan, David R.'
'Blake, Alexander J.'
'Schr\"oder, Martin'

_publ_section_title
;
 Unusual and Tunable Negative Linear Compressibility in the Metal-Organic
 Framework MFM-133(M) (M = Zr, Hf).
;
_journal_issue 11
_journal_name_full 'Journal of the American Chemical Society'
_journal_page_first 3952
_journal_page_last 3958
_journal_paper_doi 10.1021/jacs.7b11747
_journal_volume 140
_journal_year 2018
_chemical_formula_moiety '0.25(C184 H136 O64 Zr12)'
_chemical_formula_sum 'C46 H34 O16 Zr3'
_chemical_formula_weight 1116.39
_space_group_crystal_system tetragonal
_space_group_IT_number 128
_space_group_name_Hall '-P 4 2n'
_space_group_name_H-M_alt 'P 4/m n c'
_atom_sites_solution_hydrogens geom
_atom_sites_solution_primary direct
_audit_creation_date 2016-08-25
_audit_creation_method
;
Olex2 1.2
(compiled 2016.08.23 svn.r3337 for OlexSys, GUI svn.r5217)
;
_cell_angle_alpha 90
_cell_angle_beta 90
_cell_angle_gamma 90
_cell_formula_units_Z 4
_cell_length_a 18.779(3)
_cell_length_b 18.779(3)
_cell_length_c 33.087(7)
_cell_measurement_reflns_used 4312
_cell_measurement_temperature 293
_cell_measurement_theta_max 25.3680
_cell_measurement_theta_min 1.9520
_cell_volume 11668(4)
_computing_cell_refinement 'CrysAlisPro 1.171.38.41 (Rigaku OD, 2015)'
_computing_data_collection 'CrysAlisPro 1.171.38.41 (Rigaku OD, 2015)'
_computing_data_reduction 'CrysAlisPro 1.171.38.41 (Rigaku OD, 2015)'
_computing_molecular_graphics 'Olex2 (Dolomanov et al., 2009)'
_computing_publication_material 'Olex2 (Dolomanov et al., 2009)'
_computing_structure_refinement 'ShelXL (Sheldrick, 2015)'
_computing_structure_solution 'ShelXT (Sheldrick, 2015)'
_diffrn_ambient_temperature 293.0
_diffrn_detector 'CCD plate'
_diffrn_detector_area_resol_mean 16.1592
_diffrn_detector_type Eos
_diffrn_measured_fraction_theta_full 0.713
_diffrn_measured_fraction_theta_max 0.676
_diffrn_measurement_details
;
List of Runs (angles in degrees, time in seconds):

  # Type    Start    End  Width  t~exp~   \w     \q     \k     \f   Frames
--------------------------------------------------------------------------
  1  \w      4.00  70.00   1.00  120.00    --   26.49   0.00 150.00   66
  2  \w     -5.00  57.00   1.00  120.00    --   26.49 -53.00  17.00   62
  3  \w    -49.00 -16.00   1.00  120.00    --   26.49 134.00 123.00   33
  4  \w    -30.00  27.00   1.00  120.00    --   26.49  39.00 -12.00   57
  5  \w    -25.00  33.00   1.00  120.00    --   26.49  13.00  -3.00   58
  6  \w      8.00  74.00   1.00  120.00    --   26.49 -97.00-143.00   66
  7  \w    -28.00   4.00   1.00  120.00    --   26.49  97.00 -35.00   32
  8  \w    -57.00   5.00   1.00  120.00    --  -28.05  53.00 -17.00   62
  9  \w    -14.00  15.00   1.00  120.00    --  -28.05 -81.00  29.00   29
 10  \w     -6.00  26.00   1.00  120.00    --  -28.05 -97.00  35.00   32
 11  \w    -22.00  13.00   1.00  120.00    --  -28.05 -53.00  17.00   35
 12  \w     -6.00  27.00   1.00  120.00    --  -28.05 -97.00-143.00   33
 13  \w    -20.00  11.00   1.00  120.00    --   26.49  81.00 151.00   31
 14  \w     -7.00  70.00   1.00  120.00    --   26.49 -37.00-180.00   77
 15  \w    -29.00   3.00   1.00  120.00    --   26.49  97.00 -35.00   32
 16  \w     16.00  70.00   1.00  120.00    --   26.49-114.00  44.00   54
 17  \w    -52.00  17.00   1.00  120.00    --  -28.05  39.00 167.00   69
 18  \w    -25.00  29.00   1.00  120.00    --  -28.05 -39.00  12.00   54
 19  \w    -28.00  28.00   1.00  120.00    --  -28.05 -39.00-167.00   56
 20  \w      3.00  37.00   1.00  120.00    --  -28.05-114.00  44.00   34
;
_diffrn_measurement_device 'four-circle diffractometer'
_diffrn_measurement_device_type 'SuperNova, Single source at offset, Eos'
_diffrn_measurement_method '\w scans'
_diffrn_orient_matrix_type 'CrysAlisPro convention (1999,Acta A55,543-557)'
_diffrn_orient_matrix_UB_11 -0.0329324000
_diffrn_orient_matrix_UB_12 0.0010897000
_diffrn_orient_matrix_UB_13 0.0104865000
_diffrn_orient_matrix_UB_21 -0.0095601000
_diffrn_orient_matrix_UB_22 -0.0332713000
_diffrn_orient_matrix_UB_23 -0.0085900000
_diffrn_orient_matrix_UB_31 0.0158455000
_diffrn_orient_matrix_UB_32 -0.0178433000
_diffrn_orient_matrix_UB_33 0.0166341000
_diffrn_radiation_collimation 'focusing mirrors'
_diffrn_radiation_monochromator mirror
_diffrn_radiation_probe x-ray
_diffrn_radiation_type MoK\a
_diffrn_radiation_wavelength 0.71073
_diffrn_reflns_av_R_equivalents 0.6072
_diffrn_reflns_av_unetI/netI 0.4285
_diffrn_reflns_Laue_measured_fraction_full 0.713
_diffrn_reflns_Laue_measured_fraction_max 0.676
_diffrn_reflns_limit_h_max 15
_diffrn_reflns_limit_h_min -15
_diffrn_reflns_limit_k_max 24
_diffrn_reflns_limit_k_min -23
_diffrn_reflns_limit_l_max 40
_diffrn_reflns_limit_l_min -39
_diffrn_reflns_number 83282
_diffrn_reflns_point_group_measured_fraction_full 0.713
_diffrn_reflns_point_group_measured_fraction_max 0.676
_diffrn_reflns_theta_full 26.000
_diffrn_reflns_theta_max 27.809
_diffrn_reflns_theta_min 1.967
_diffrn_source 'micro-focus sealed X-ray tube'
_diffrn_source_target Mo
_diffrn_source_type 'SuperNova (Mo) X-ray Source'
_exptl_absorpt_coefficient_mu 0.291
_exptl_absorpt_correction_T_max 0.4062
_exptl_absorpt_correction_T_min 0.2757
_exptl_absorpt_correction_type multi-scan
_exptl_absorpt_process_details
;
SADABS-2008/1 (Bruker,2008) was used for absorption correction. 
wR2(int) was 0.2070 before and 0.0947 after correction. 
The Ratio of minimum to maximum transmission is 0.6787. 
The \l/2 correction factor is 0.0015.
;
_exptl_crystal_colour 'clear colourless'
_exptl_crystal_colour_lustre clear
_exptl_crystal_colour_primary colourless
_exptl_crystal_density_diffrn 0.636
_exptl_crystal_description octahedral
_exptl_crystal_F_000 2232
_exptl_crystal_size_max 0.1
_exptl_crystal_size_mid 0.1
_exptl_crystal_size_min 0.1
_refine_diff_density_max 1.177
_refine_diff_density_min -0.959
_refine_diff_density_rms 0.097
_refine_ls_extinction_method none
_refine_ls_goodness_of_fit_ref 0.900
_refine_ls_hydrogen_treatment constr
_refine_ls_matrix_type full
_refine_ls_number_parameters 143
_refine_ls_number_reflns 4763
_refine_ls_number_restraints 265
_refine_ls_restrained_S_all 0.904
_refine_ls_R_factor_all 0.3020
_refine_ls_R_factor_gt 0.1109
_refine_ls_shift/su_max 0.025
_refine_ls_shift/su_mean 0.001
_refine_ls_structure_factor_coef Fsqd
_refine_ls_weighting_details 'w=1/[\s^2^(Fo^2^)+(0.2000P)^2^] where P=(Fo^2^+2Fc^2^)/3'
_refine_ls_weighting_scheme calc
_refine_ls_wR_factor_gt 0.2928
_refine_ls_wR_factor_ref 0.3934
_reflns_Friedel_coverage 0.000
_reflns_number_gt 1170
_reflns_number_total 4763
_reflns_threshold_expression 'I > 2\s(I)'
_cod_data_source_file ZrMOF_All.cif
_cod_data_source_block 44.7kbar
_cod_database_code 4131861
_chemical_oxdiff_formula 'C44 H36 O8 Zr'
_chemical_oxdiff_usercomment 'GA009 @ 40.9 kbar'
_shelx_space_group_comment
;
The symmetry employed for this shelxl refinement is uniquely defined
by the following loop, which should always be used as a source of
symmetry information in preference to the above space-group names.
They are only intended as comments.
;
_reflns_odcompleteness_completeness 70.35
_reflns_odcompleteness_iscentric 1
_reflns_odcompleteness_theta 26.32
_olex2_refinement_description
;
1. Fixed Uiso
 At 1.2 times of:
  All C(H) groups
 At 1.5 times of:
  All C(H,H,H) groups
2. Restrained distances
 C9-C10 = C13-C11
 1.5 with sigma of 0.01
 C12-C11 = C8-C11 = C9-C8
 1.39 with sigma of 0.01
 C8-C5
 1.5 with sigma of 0.01
 C13_$1-C11_$1
 1.5 with sigma of 0.01
 C12-C12_$3
 1.5 with sigma of 0.01
 C2-C1
 1.5 with sigma of 0.01
3. Restrained planarity
 C1, C2, C7, C6, C5, C4, C3, C8, C11_$1, C13_$1
 with sigma of 0.005
 C1_$1, C2_$1, C3_$1, C7_$1, C6_$1, C5_$1, C4_$1, C8_$1, C11, C13
 with sigma of 0.005
 C1_$2, C2_$2, C3_$2, C4_$2, C5_$2, C6_$2, C7_$2, C8_$2, C11_$3, C13_$3
 with sigma of 0.005
 C1_$3, C2_$3, C7_$3, C6_$3, C5_$3, C4_$3, C3_$3, C8_$3, C11_$2, C13_$2
 with sigma of 0.005
4. Uiso/Uaniso restraints and constraints
All non-hydrogen atoms have similar U: within 2A with sigma of 0.01 and sigma
for terminal atoms of 0.02
5. Rigid body (RIGU) restrains
 All non-hydrogen atoms
 with sigma for 1-2 distances of 0.004 and sigma for 1-3 distances of 0.004
6. Others
 Fixed Sof: H10A(0.5) H10B(0.5) H10C(0.5)
7.a Me refined with riding coordinates:
 C10(H10A,H10B,H10C)
7.b Aromatic/amide H refined with riding coordinates:
 C3(H3), C4(H4), C6(H6), C7(H7)
7.c Fitted hexagon refined as free rotating group:
 C3(C4,C5,C6,C7,C2)
7.d Idealised Me refined as rotating group:
 C13(H13A,H13B,H13C)
;
_shelx_shelxl_version_number 2014/7
_olex2_submission_special_instructions 'No special instructions were received'
_oxdiff_exptl_absorpt_empirical_details
;
Empirical correction (ABSPACK) includes:
- Absorption correction using spherical harmonics
- Frame scaling
;
_oxdiff_exptl_absorpt_empirical_full_max 319.767
_oxdiff_exptl_absorpt_empirical_full_min 0.535

loop_
_space_group_symop_operation_xyz
'x, y, z'
'-x, -y, z'
'-y, x, z'
'y, -x, z'
'-x+1/2, y+1/2, -z+1/2'
'x+1/2, -y+1/2, -z+1/2'
'y+1/2, x+1/2, -z+1/2'
'-y+1/2, -x+1/2, -z+1/2'
'-x, -y, -z'
'x, y, -z'
'y, -x, -z'
'-y, x, -z'
'x-1/2, -y-1/2, z-1/2'
'-x-1/2, y-1/2, z-1/2'
'-y-1/2, -x-1/2, z-1/2'
'y-1/2, x-1/2, z-1/2'

loop_
_atom_site_label
_atom_site_type_symbol
_atom_site_fract_x
_atom_site_fract_y
_atom_site_fract_z
_atom_site_U_iso_or_equiv
_atom_site_adp_type
_atom_site_occupancy
_atom_site_site_symmetry_order
_atom_site_calc_flag
_atom_site_refinement_flags_posn
_atom_site_refinement_flags_adp
_atom_site_refinement_flags_occupancy
_atom_site_disorder_assembly
_atom_site_disorder_group
Zr2 Zr 0.5000 0.5000 0.42653(5) 0.0741(9) Uani 1 4 d S TU P . .
Zr1 Zr 0.62315(9) 0.54802(9) 0.5000 0.0839(8) Uani 1 2 d S TU P . .
O4 O 0.4072(4) 0.4650(4) 0.3927(2) 0.083(2) Uani 1 1 d . U . . .
O3 O 0.5397(4) 0.5864(4) 0.4644(2) 0.096(2) Uani 1 1 d . U . . .
O5 O 0.3276(4) 0.4325(4) 0.4394(2) 0.096(2) Uani 1 1 d . U . . .
O1 O 0.6639(6) 0.6535(6) 0.5000 0.100(3) Uani 1 2 d S TU P . .
O2 O 0.7297(6) 0.4894(6) 0.5000 0.108(4) Uani 1 2 d S TU P . .
C12 C 0.02886(18) 0.47114(18) 0.2500 0.120(5) Uani 1 2 d DS TU P . .
C1 C 0.3518(5) 0.4379(2) 0.4019(3) 0.102(3) Uani 1 1 d D U . . .
C11 C 0.0876(3) 0.4752(6) 0.2776(3) 0.116(3) Uani 1 1 d D U . . .
C9 C 0.1303(5) 0.3697(5) 0.2500 0.102(4) Uani 1 2 d DS TU P . .
C8 C 0.1349(5) 0.4220(2) 0.2787(3) 0.106(3) Uani 1 1 d D U . . .
C13 C 0.0929(3) 0.5351(6) 0.3083(3) 0.147(5) Uani 1 1 d D U . . .
H13A H 0.0487 0.5392 0.3226 0.221 Uiso 1 1 calc GR . . . .
H13B H 0.1029 0.5790 0.2945 0.221 Uiso 1 1 calc GR . . . .
H13C H 0.1306 0.5249 0.3270 0.221 Uiso 1 1 calc GR . . . .
C3 C 0.3108(3) 0.44866(16) 0.33197(17) 0.137(3) Uani 1 1 d . U . . .
H3 H 0.3574 0.4617 0.3259 0.165 Uiso 1 1 calc R . . . .
C4 C 0.2601(3) 0.44541(16) 0.30143(15) 0.137(3) Uani 1 1 d G U . . .
H4 H 0.2727 0.4563 0.2750 0.164 Uiso 1 1 calc R . . . .
C5 C 0.1905(3) 0.42596(16) 0.31045(16) 0.122(3) Uani 1 1 d DG U . . .
C6 C 0.1716(3) 0.40975(16) 0.35002(18) 0.131(3) Uani 1 1 d G U . . .
H6 H 0.1250 0.3967 0.3561 0.157 Uiso 1 1 calc R . . . .
C7 C 0.2223(3) 0.41299(16) 0.38056(15) 0.127(3) Uani 1 1 d G U . . .
H7 H 0.2096 0.4021 0.4070 0.152 Uiso 1 1 calc R . . . .
C2 C 0.2919(3) 0.43245(16) 0.37153(16) 0.120(3) Uani 1 1 d DG U . . .
C10 C 0.1860(6) 0.3140(6) 0.2500 0.134(6) Uani 1 2 d DS TU P . .
H10A H 0.1768 0.2807 0.2286 0.200 Uiso 0.5 1 calc R . . A -1
H10B H 0.2317 0.3357 0.2459 0.200 Uiso 0.5 1 calc R . . A -1
H10C H 0.1856 0.2895 0.2755 0.200 Uiso 0.5 1 calc R . . A -1

loop_
_atom_site_aniso_label
_atom_site_aniso_U_11
_atom_site_aniso_U_22
_atom_site_aniso_U_33
_atom_site_aniso_U_23
_atom_site_aniso_U_13
_atom_site_aniso_U_12
Zr2 0.0881(14) 0.0881(14) 0.0459(14) 0.000 0.000 0.000
Zr1 0.0928(14) 0.1070(16) 0.0518(11) 0.000 0.000 -0.0045(12)
O4 0.089(5) 0.080(5) 0.078(5) -0.002(3) 0.001(3) -0.016(5)
O3 0.093(5) 0.101(5) 0.093(6) -0.034(4) -0.022(4) 0.027(5)
O5 0.104(5) 0.115(6) 0.068(4) -0.006(4) -0.002(4) -0.022(5)
O1 0.108(8) 0.112(7) 0.080(7) 0.000 0.000 -0.024(7)
O2 0.094(7) 0.149(10) 0.081(8) 0.000 0.000 0.021(8)
C12 0.128(7) 0.128(7) 0.104(8) -0.018(5) -0.018(5) 0.005(8)
C1 0.108(5) 0.125(6) 0.075(5) 0.000(4) -0.011(4) -0.029(5)
C11 0.129(7) 0.135(6) 0.085(6) -0.008(5) -0.026(5) -0.003(6)
C9 0.116(6) 0.116(6) 0.073(7) -0.001(4) -0.001(4) -0.018(7)
C8 0.115(6) 0.126(6) 0.078(5) -0.006(4) -0.014(4) -0.009(5)
C13 0.188(12) 0.148(9) 0.105(9) -0.029(7) -0.017(8) 0.006(9)
C3 0.124(6) 0.203(8) 0.084(6) 0.013(5) -0.013(5) -0.027(6)
C4 0.120(6) 0.200(8) 0.090(6) 0.011(6) -0.020(5) -0.021(6)
C5 0.118(6) 0.161(6) 0.088(5) -0.001(5) -0.018(4) -0.014(6)
C6 0.114(6) 0.180(7) 0.100(6) 0.012(6) -0.010(5) -0.017(6)
C7 0.117(6) 0.174(7) 0.089(6) 0.019(6) -0.015(5) -0.018(6)
C2 0.116(5) 0.169(6) 0.076(5) 0.014(5) -0.016(4) -0.022(5)
C10 0.148(8) 0.148(8) 0.105(11) 0.005(7) 0.005(7) -0.007(10)

loop_
_atom_type_symbol
_atom_type_description
_atom_type_scat_dispersion_real
_atom_type_scat_dispersion_imag
_atom_type_scat_source
C C 0.0033 0.0016 'International Tables Vol C Tables 4.2.6.8 and 6.1.1.4'
H H 0.0000 0.0000 'International Tables Vol C Tables 4.2.6.8 and 6.1.1.4'
O O 0.0106 0.0060 'International Tables Vol C Tables 4.2.6.8 and 6.1.1.4'
Zr Zr -2.9673 0.5597 'International Tables Vol C Tables 4.2.6.8 and 6.1.1.4'

loop_
_geom_angle_atom_site_label_1
_geom_angle_atom_site_label_2
_geom_angle_atom_site_label_3
_geom_angle
_geom_angle_site_symmetry_1
_geom_angle_site_symmetry_3
O4 Zr2 O4 74.62(17) 3_655 2_665
O4 Zr2 O4 74.62(17) 2_665 4_565
O4 Zr2 O4 118.0(4) 3_655 4_565
O4 Zr2 O4 118.0(4) 2_665 .
O4 Zr2 O4 74.62(17) 3_655 .
O4 Zr2 O4 74.62(17) 4_565 .
O4 Zr2 O3 78.3(3) . 2_665
O4 Zr2 O3 78.6(3) 4_565 .
O4 Zr2 O3 142.1(3) . 4_565
O4 Zr2 O3 78.6(3) 2_665 4_565
O4 Zr2 O3 78.3(3) 4_565 3_655
O4 Zr2 O3 142.6(3) 4_565 4_565
O4 Zr2 O3 142.1(3) 2_665 3_655
O4 Zr2 O3 142.1(3) 4_565 2_665
O4 Zr2 O3 78.6(3) . 3_655
O4 Zr2 O3 142.6(3) . .
O4 Zr2 O3 78.3(3) 2_665 .
O4 Zr2 O3 142.1(3) 3_655 .
O4 Zr2 O3 78.6(3) 3_655 2_665
O4 Zr2 O3 142.6(3) 3_655 3_655
O4 Zr2 O3 142.6(3) 2_665 2_665
O4 Zr2 O3 78.3(3) 3_655 4_565
O3 Zr2 O3 110.0(4) 4_565 3_655
O3 Zr2 O3 70.8(2) 3_655 .
O3 Zr2 O3 70.8(2) 4_565 .
O3 Zr2 O3 70.8(2) 4_565 2_665
O3 Zr2 O3 110.0(4) 2_665 .
O3 Zr2 O3 70.8(2) 2_665 3_655
O3 Zr1 O3 73.3(3) . 4_565
O3 Zr1 O3 68.7(4) . 10_556
O3 Zr1 O3 109.6(4) 10_556 4_565
O3 Zr1 O3 109.6(4) . 11_566
O3 Zr1 O3 66.9(4) 4_565 11_566
O3 Zr1 O3 73.3(3) 10_556 11_566
O3 Zr1 O5 75.4(3) . 2_665
O3 Zr1 O5 76.4(3) 4_565 2_665
O3 Zr1 O5 75.4(3) 10_556 9_666
O3 Zr1 O5 139.4(3) 10_556 2_665
O3 Zr1 O5 76.4(3) 11_566 9_666
O3 Zr1 O5 138.8(3) 11_566 2_665
O3 Zr1 O5 139.4(3) . 9_666
O3 Zr1 O5 138.8(3) 4_565 9_666
O3 Zr1 O1 87.1(3) . .
O3 Zr1 O1 87.1(3) 10_556 .
O3 Zr1 O2 84.9(3) 4_565 .
O3 Zr1 O2 145.42(19) 10_556 .
O3 Zr1 O2 84.9(3) 11_566 .
O3 Zr1 O2 145.42(19) . .
O5 Zr1 O5 127.3(4) 9_666 2_665
O5 Zr1 O2 73.6(2) 2_665 .
O5 Zr1 O2 73.6(2) 9_666 .
O1 Zr1 O3 146.53(18) . 4_565
O1 Zr1 O3 146.53(18) . 11_566
O1 Zr1 O5 72.5(2) . 2_665
O1 Zr1 O5 72.5(2) . 9_666
O1 Zr1 O2 97.7(4) . .
C1 O4 Zr2 134.0(7) . .
Zr1 O3 Zr2 107.0(3) 3_655 .
Zr1 O3 Zr2 108.9(3) . .
Zr1 O3 Zr1 112.2(3) . 3_655
C1 O5 Zr1 133.3(6) . 9_666
C11 C12 C12 120.5(4) 8 2_565
C11 C12 C12 120.5(4) . 2_565
C11 C12 C11 119.1(8) 8 .
O4 C1 O5 124.5(8) . .
O4 C1 C2 120.5(9) . .
O5 C1 C2 111.3(8) . .
C12 C11 C13 121.0(5) . .
C8 C11 C12 119.4(8) . .
C8 C11 C13 119.3(6) . .
C8 C9 C8 124.9(13) . 8
C8 C9 C10 117.6(7) 8 .
C8 C9 C10 117.6(7) . .
C11 C8 C9 118.2(10) . .
C11 C8 C5 116.8(5) . .
C9 C8 C5 124.9(7) . .
C11 C13 H13A 109.5 . .
C11 C13 H13B 109.5 . .
C11 C13 H13C 109.5 . .
H13A C13 H13B 109.5 . .
H13A C13 H13C 109.5 . .
H13B C13 H13C 109.5 . .
C4 C3 H3 120.0 . .
C4 C3 C2 120.0 . .
C2 C3 H3 120.0 . .
C3 C4 H4 120.0 . .
C5 C4 C3 120.0 . .
C5 C4 H4 120.0 . .
C4 C5 C8 121.5(5) . .
C6 C5 C8 118.5(5) . .
C6 C5 C4 120.0 . .
C5 C6 H6 120.0 . .
C5 C6 C7 120.0 . .
C7 C6 H6 120.0 . .
C6 C7 H7 120.0 . .
C6 C7 C2 120.0 . .
C2 C7 H7 120.0 . .
C3 C2 C1 114.9(5) . .
C7 C2 C1 125.1(5) . .
C7 C2 C3 120.0 . .
C9 C10 H10A 109.5 . .
C9 C10 H10B 109.5 . .
C9 C10 H10C 109.5 . .
H10A C10 H10B 109.5 . .
H10A C10 H10C 109.5 . .
H10B C10 H10C 109.5 . .

loop_
_geom_bond_atom_site_label_1
_geom_bond_atom_site_label_2
_geom_bond_distance
_geom_bond_site_symmetry_2
Zr2 O4 2.172(7) 3_655
Zr2 O4 2.172(7) 2_665
Zr2 O4 2.172(7) 4_565
Zr2 O4 2.172(7) .
Zr2 O3 2.181(6) 4_565
Zr2 O3 2.181(6) 2_665
Zr2 O3 2.181(6) 3_655
Zr2 O3 2.181(6) .
Zr1 O3 2.089(7) .
Zr1 O3 2.090(7) 10_556
Zr1 O3 2.140(7) 11_566
Zr1 O3 2.140(7) 4_565
Zr1 O5 2.238(7) 2_665
Zr1 O5 2.238(7) 9_666
Zr1 O1 2.123(11) .
Zr1 O2 2.284(10) .
O4 C1 1.198(10) .
O3 Zr1 2.140(7) 3_655
O5 Zr1 2.238(7) 9_666
O5 C1 1.326(12) .
C12 C12 1.533(10) 2_565
C12 C11 1.433(6) .
C12 C11 1.433(6) 8
C1 C2 1.511(8) .
C11 C8 1.337(6) .
C11 C13 1.519(6) .
C9 C8 1.370(6) 8
C9 C8 1.370(6) .
C9 C10 1.479(9) .
C8 C5 1.481(8) .
C13 H13A 0.9600 .
C13 H13B 0.9600 .
C13 H13C 0.9600 .
C3 H3 0.9300 .
C3 C4 1.3900 .
C3 C2 1.3900 .
C4 H4 0.9300 .
C4 C5 1.3900 .
C5 C6 1.3900 .
C6 H6 0.9300 .
C6 C7 1.3900 .
C7 H7 0.9300 .
C7 C2 1.3900 .
C10 H10A 0.9600 .
C10 H10B 0.9600 .
C10 H10C 0.9600 .

loop_
_geom_torsion_atom_site_label_1
_geom_torsion_atom_site_label_2
_geom_torsion_atom_site_label_3
_geom_torsion_atom_site_label_4
_geom_torsion
_geom_torsion_site_symmetry_1
Zr2 O4 C1 O5 12.3(10) .
Zr2 O4 C1 C2 168.5(4) .
Zr1 O5 C1 O4 -10.5(10) 9_666
Zr1 O5 C1 C2 -168.6(5) 9_666
O4 C1 C2 C3 11.2(5) .
O4 C1 C2 C7 -168.8(5) .
O5 C1 C2 C3 170.3(4) .
O5 C1 C2 C7 -9.7(4) .
C12 C12 C11 C8 176.0(8) 2_565
C12 C12 C11 C13 2.0(12) 2_565
C12 C11 C8 C9 7.8(16) .
C12 C11 C8 C5 -174.4(7) .
C11 C12 C11 C8 -4.0(8) 8
C11 C12 C11 C13 -178.0(12) 8
C11 C8 C5 C4 -104.3(10) .
C11 C8 C5 C6 75.6(10) .
C9 C8 C5 C4 73.4(9) .
C9 C8 C5 C6 -106.7(9) .
C8 C9 C8 C11 -4.1(9) 8
C8 C9 C8 C5 178.3(11) 8
C8 C5 C6 C7 -179.90(9) .
C13 C11 C8 C9 -178.1(9) .
C13 C11 C8 C5 -0.3(17) .
C3 C4 C5 C8 179.89(9) .
C3 C4 C5 C6 0.0 .
C4 C3 C2 C1 179.9 .
C4 C3 C2 C7 0.0 .
C4 C5 C6 C7 0.0 .
C5 C6 C7 C2 0.0 .
C6 C7 C2 C1 -179.9 .
C6 C7 C2 C3 0.0 .
C2 C3 C4 C5 0.0 .
C10 C9 C8 C11 175.9(9) .
C10 C9 C8 C5 -1.7(11) .
